data_4111725
loop_
_publ_author_name
'Evgenii S. Stoyanov'
'Stephan P. Hoffmann'
'Kee-Chan Kim'
'Fook S. Tham'
'Christopher A. Reed'

_publ_section_title
;
 The Structure of the H3O+ Hydronium Ion in Benzene
;
_journal_name_full 'Journal of the American Chemical Society'
_journal_page_first 7664
_journal_page_last 7665
_journal_paper_doi 10.1021/ja050401k
_journal_volume 127
_journal_year 2005
_chemical_formula_sum 'C25 H28 B11 Cl11 O'
_chemical_formula_weight 853.33
_chemical_name_systematic
;
 ?
;
_space_group_IT_number 2
_symmetry_cell_setting triclinic
_symmetry_space_group_name_Hall '-P 1'
_symmetry_space_group_name_H-M 'P -1'
_atom_sites_solution_hydrogens geom
_atom_sites_solution_primary direct
_atom_sites_solution_secondary difmap
_audit_creation_method SHELXL-97
_cell_angle_alpha 73.906(3)
_cell_angle_beta 80.344(3)
_cell_angle_gamma 75.092(3)
_cell_formula_units_Z 2
_cell_length_a 9.4895(14)
_cell_length_b 12.4160(17)
_cell_length_c 17.999(3)
_cell_measurement_reflns_used 739
_cell_measurement_temperature 233(2)
_cell_measurement_theta_max 28.41
_cell_measurement_theta_min 2.37
_cell_volume 1958.3(5)
_computing_cell_refinement 'Bruker SMART'
_computing_data_collection 'Bruker SMART'
_computing_data_reduction 'Bruker SAINT'
_computing_molecular_graphics 'Bruker SHELXTL'
_computing_publication_material 'Bruker SHELXTL'
_computing_structure_refinement 'SHELXL-97 (Sheldrick, 1997)'
_computing_structure_solution 'SHELXS-97 (Sheldrick, 1990)'
_diffrn_ambient_temperature 233(2)
_diffrn_measured_fraction_theta_full 0.999
_diffrn_measured_fraction_theta_max 0.999
_diffrn_measurement_device_type 'CCD area detector'
_diffrn_measurement_method 'phi and omega scans'
_diffrn_radiation_monochromator graphite
_diffrn_radiation_source 'Normal-focus sealed tube'
_diffrn_radiation_type MoK\a
_diffrn_radiation_wavelength 0.71073
_diffrn_reflns_av_R_equivalents 0.0462
_diffrn_reflns_av_sigmaI/netI 0.0448
_diffrn_reflns_limit_h_max 12
_diffrn_reflns_limit_h_min -12
_diffrn_reflns_limit_k_max 16
_diffrn_reflns_limit_k_min -16
_diffrn_reflns_limit_l_max 23
_diffrn_reflns_limit_l_min -23
_diffrn_reflns_number 28485
_diffrn_reflns_theta_full 28.28
_diffrn_reflns_theta_max 28.28
_diffrn_reflns_theta_min 1.75
_exptl_absorpt_coefficient_mu 0.804
_exptl_absorpt_correction_T_max 0.8822
_exptl_absorpt_correction_T_min 0.7607
_exptl_absorpt_correction_type multi-scan
_exptl_absorpt_process_details 'Bruker SADABS'
_exptl_crystal_colour 'light yellow'
_exptl_crystal_density_diffrn 1.447
_exptl_crystal_density_meas 0
_exptl_crystal_description 'Prism frag'
_exptl_crystal_F_000 856
_exptl_crystal_size_max 0.36
_exptl_crystal_size_mid 0.24
_exptl_crystal_size_min 0.16
_refine_diff_density_max 0.404
_refine_diff_density_min -0.257
_refine_diff_density_rms 0.060
_refine_ls_extinction_method none
_refine_ls_goodness_of_fit_ref 1.024
_refine_ls_hydrogen_treatment mixed
_refine_ls_matrix_type full
_refine_ls_number_parameters 516
_refine_ls_number_reflns 9700
_refine_ls_number_restraints 216
_refine_ls_restrained_S_all 1.017
_refine_ls_R_factor_all 0.0603
_refine_ls_R_factor_gt 0.0373
_refine_ls_shift/su_max 0.001
_refine_ls_shift/su_mean 0.000
_refine_ls_structure_factor_coef Fsqd
_refine_ls_weighting_details 'calc w=1/[\s^2^(Fo^2^)+(0.0472P)^2^+0.5646P] where P=(Fo^2^+2Fc^2^)/3'
_refine_ls_weighting_scheme calc
_refine_ls_wR_factor_gt 0.0921
_refine_ls_wR_factor_ref 0.1082
_reflns_number_gt 6936
_reflns_number_total 9700
_reflns_threshold_expression >2sigma(I)
_cod_data_source_file ja050401ksi20050120_060332.cif
_cod_data_source_block cr661s
_cod_database_code 4111725

loop_
_symmetry_equiv_pos_as_xyz
'x, y, z'
'-x, -y, -z'

loop_
_atom_site_label
_atom_site_type_symbol
_atom_site_fract_x
_atom_site_fract_y
_atom_site_fract_z
_atom_site_U_iso_or_equiv
_atom_site_adp_type
_atom_site_occupancy
_atom_site_symmetry_multiplicity
_atom_site_calc_flag
_atom_site_refinement_flags
_atom_site_disorder_assembly
_atom_site_disorder_group
C1 C 0.7214(2) 0.10548(16) 0.33021(11) 0.0289(4) Uani 1 1 d . . .
H1 H 0.6518 0.0649 0.3807 0.056(7) Uiso 1 1 calc R . .
B2 B 0.6566(2) 0.24632(18) 0.28450(13) 0.0284(4) Uani 1 1 d . . .
B3 B 0.8064(2) 0.20541(18) 0.34256(12) 0.0279(4) Uani 1 1 d . . .
B4 B 0.9085(2) 0.06622(19) 0.33324(12) 0.0301(4) Uani 1 1 d . . .
B5 B 0.8215(2) 0.02261(18) 0.26916(13) 0.0302(4) Uani 1 1 d . . .
B6 B 0.6658(2) 0.13344(19) 0.23865(13) 0.0305(4) Uani 1 1 d . . .
B7 B 0.8318(3) 0.11925(19) 0.17621(13) 0.0314(5) Uani 1 1 d . . .
B8 B 0.9823(2) 0.07799(19) 0.23426(13) 0.0304(4) Uani 1 1 d . . .
B9 B 0.9726(2) 0.19078(19) 0.28019(13) 0.0300(4) Uani 1 1 d . . .
B10 B 0.8163(2) 0.30260(18) 0.24983(13) 0.0292(4) Uani 1 1 d . . .
B11 B 0.7293(2) 0.25879(19) 0.18570(13) 0.0303(4) Uani 1 1 d . . .
B12 B 0.9248(2) 0.22450(19) 0.18245(13) 0.0307(4) Uani 1 1 d . . .
Cl1 Cl 0.48371(5) 0.32443(4) 0.31638(3) 0.04014(12) Uani 1 1 d . . .
Cl2 Cl 0.78390(6) 0.24335(5) 0.43228(3) 0.03887(12) Uani 1 1 d . . .
Cl3 Cl 0.98669(6) -0.03640(5) 0.41376(3) 0.04329(13) Uani 1 1 d . . .
Cl4 Cl 0.81443(6) -0.12385(4) 0.28719(3) 0.04443(13) Uani 1 1 d . . .
Cl5 Cl 0.50267(6) 0.09990(5) 0.22609(3) 0.04422(13) Uani 1 1 d . . .
Cl6 Cl 0.84734(7) 0.07013(5) 0.09029(3) 0.04522(14) Uani 1 1 d . . .
Cl7 Cl 1.15253(6) -0.00990(5) 0.20725(3) 0.04700(14) Uani 1 1 d . . .
Cl8 Cl 1.13243(6) 0.21935(5) 0.30330(3) 0.04360(13) Uani 1 1 d . . .
Cl9 Cl 0.81421(6) 0.45050(4) 0.23919(3) 0.04123(13) Uani 1 1 d . . .
Cl10 Cl 0.63205(6) 0.36177(5) 0.10993(3) 0.04473(14) Uani 1 1 d . . .
Cl11 Cl 1.03602(7) 0.29018(5) 0.10148(3) 0.04826(15) Uani 1 1 d . . .
C1S C 0.1151(3) 0.6544(3) 0.22448(17) 0.0659(8) Uani 1 1 d . . .
H1S H 0.0882 0.6863 0.2678 0.086(10) Uiso 1 1 calc R . .
C2S C 0.1023(3) 0.7242(3) 0.15082(19) 0.0668(8) Uani 1 1 d . . .
H2S H 0.0664 0.8040 0.1436 0.090(11) Uiso 1 1 calc R . .
C3S C 0.1419(4) 0.6771(3) 0.08793(17) 0.0683(8) Uani 1 1 d . . .
H3S H 0.1330 0.7242 0.0374 0.116(14) Uiso 1 1 calc R . .
C4S C 0.1943(4) 0.5614(3) 0.09919(17) 0.0674(8) Uani 1 1 d . . .
H4S H 0.2211 0.5290 0.0560 0.092(11) Uiso 1 1 calc R . .
C5S C 0.2085(3) 0.4921(2) 0.17188(17) 0.0587(7) Uani 1 1 d . . .
H5S H 0.2466 0.4126 0.1789 0.069(9) Uiso 1 1 calc R . .
C6S C 0.1673(3) 0.5385(3) 0.23457(16) 0.0582(7) Uani 1 1 d . . .
H6S H 0.1747 0.4906 0.2850 0.082(10) Uiso 1 1 calc R . .
C7S C 0.2952(3) 0.6491(4) 0.39817(17) 0.0741(10) Uani 1 1 d . . .
H7S H 0.1990 0.6429 0.4187 0.114(13) Uiso 1 1 calc R . .
C8S C 0.4080(4) 0.5549(3) 0.41042(16) 0.0618(7) Uani 1 1 d . . .
H8S H 0.3899 0.4835 0.4396 0.091(11) Uiso 1 1 calc R . .
C9S C 0.5464(3) 0.5643(2) 0.38047(16) 0.0578(7) Uani 1 1 d . . .
H9S H 0.6238 0.4990 0.3892 0.085(10) Uiso 1 1 calc R . .
C10S C 0.5749(3) 0.6669(2) 0.33798(16) 0.0556(6) Uani 1 1 d . . .
H10S H 0.6714 0.6720 0.3172 0.098(12) Uiso 1 1 calc R . .
C11S C 0.4643(4) 0.7619(2) 0.32549(17) 0.0664(8) Uani 1 1 d . . .
H11S H 0.4841 0.8329 0.2965 0.103(12) Uiso 1 1 calc R . .
C12S C 0.3231(4) 0.7539(3) 0.35545(19) 0.0800(11) Uani 1 1 d . . .
H12S H 0.2459 0.8195 0.3469 0.103(12) Uiso 1 1 calc R . .
C13S C -0.0461(3) 0.5918(3) 0.53354(19) 0.0673(8) Uani 1 1 d . . .
H13S H -0.0770 0.6546 0.5564 0.093(11) Uiso 1 1 calc R . .
C14S C 0.0508(3) 0.4947(3) 0.56774(16) 0.0679(9) Uani 1 1 d . . .
H14S H 0.0856 0.4906 0.6146 0.093(11) Uiso 1 1 calc R . .
C15S C 0.0968(3) 0.4042(3) 0.53396(19) 0.0687(8) Uani 1 1 d . . .
H15S H 0.1640 0.3384 0.5574 0.070(9) Uiso 1 1 calc R . .
C16S C 0.3818(3) 0.0860(3) 0.47587(16) 0.0633(8) Uani 1 1 d . . .
H16S H 0.3009 0.1452 0.4593 0.065(8) Uiso 1 1 calc R . .
C17S C 0.4749(3) 0.1018(3) 0.52099(16) 0.0624(7) Uani 1 1 d . . .
H17S H 0.4575 0.1717 0.5355 0.069(9) Uiso 1 1 calc R . .
C18S C 0.5933(3) 0.0152(3) 0.54473(16) 0.0635(8) Uani 1 1 d . . .
H18S H 0.6573 0.0259 0.5753 0.074(9) Uiso 1 1 calc R . .
C19S C 0.7020(19) 0.6744(11) 0.0658(9) 0.064(3) Uani 0.392(17) 1 d PDU A 1
H19A H 0.7703 0.6061 0.0613 0.077 Uiso 0.392(17) 1 calc PR A 1
C20S C 0.7199(14) 0.7400(13) 0.1119(8) 0.068(4) Uani 0.392(17) 1 d PDU A 1
H20A H 0.8028 0.7159 0.1395 0.082 Uiso 0.392(17) 1 calc PR A 1
C21S C 0.621(2) 0.8397(12) 0.1192(7) 0.072(4) Uani 0.392(17) 1 d PDU A 1
H21A H 0.6372 0.8828 0.1512 0.086 Uiso 0.392(17) 1 calc PR A 1
C22S C 0.4990(17) 0.8765(13) 0.0799(10) 0.083(4) Uani 0.392(17) 1 d PDU A 1
H22A H 0.4301 0.9443 0.0849 0.099 Uiso 0.392(17) 1 calc PR A 1
C23S C 0.4795(19) 0.8126(18) 0.0332(11) 0.097(5) Uani 0.392(17) 1 d PDU A 1
H23A H 0.3968 0.8371 0.0054 0.116 Uiso 0.392(17) 1 calc PR A 1
C24S C 0.579(2) 0.7133(18) 0.0264(10) 0.091(5) Uani 0.392(17) 1 d PDU A 1
H24A H 0.5633 0.6706 -0.0059 0.109 Uiso 0.392(17) 1 calc PR A 1
C19D C 0.7212(11) 0.7111(12) 0.0769(6) 0.087(3) Uani 0.608(17) 1 d PDU A 2
H19B H 0.8133 0.6599 0.0817 0.105 Uiso 0.608(17) 1 calc PR A 2
C20D C 0.6826(14) 0.7997(15) 0.1134(5) 0.091(4) Uani 0.608(17) 1 d PDU A 2
H20B H 0.7485 0.8094 0.1433 0.110 Uiso 0.608(17) 1 calc PR A 2
C21D C 0.5481(17) 0.8741(9) 0.1061(5) 0.089(4) Uani 0.608(17) 1 d PDU A 2
H21B H 0.5231 0.9343 0.1314 0.107 Uiso 0.608(17) 1 calc PR A 2
C22D C 0.4493(12) 0.8627(7) 0.0629(5) 0.074(2) Uani 0.608(17) 1 d PDU A 2
H22B H 0.3574 0.9141 0.0581 0.089 Uiso 0.608(17) 1 calc PR A 2
C23D C 0.4888(10) 0.7737(9) 0.0266(5) 0.060(2) Uani 0.608(17) 1 d PDU A 2
H23B H 0.4227 0.7643 -0.0034 0.073 Uiso 0.608(17) 1 calc PR A 2
C24D C 0.6232(13) 0.6980(8) 0.0333(6) 0.072(3) Uani 0.608(17) 1 d PDU A 2
H24B H 0.6482 0.6376 0.0083 0.087 Uiso 0.608(17) 1 calc PR A 2
O1 O 0.4624(2) 0.60919(17) 0.20146(10) 0.0526(4) Uani 1 1 d D . .
H1W H 0.482(3) 0.654(2) 0.1559(8) 0.079 Uiso 1 1 d D . .
H2W H 0.462(3) 0.648(2) 0.2357(12) 0.079 Uiso 1 1 d D . .
H3W H 0.3707(15) 0.605(3) 0.2037(14) 0.079 Uiso 1 1 d D . .

loop_
_atom_site_aniso_label
_atom_site_aniso_U_11
_atom_site_aniso_U_22
_atom_site_aniso_U_33
_atom_site_aniso_U_23
_atom_site_aniso_U_13
_atom_site_aniso_U_12
C1 0.0301(9) 0.0258(9) 0.0291(9) -0.0060(7) -0.0024(7) -0.0046(7)
B2 0.0263(10) 0.0262(10) 0.0316(11) -0.0072(8) -0.0053(8) -0.0023(8)
B3 0.0284(10) 0.0301(11) 0.0259(10) -0.0087(8) -0.0046(8) -0.0046(8)
B4 0.0284(10) 0.0300(11) 0.0295(11) -0.0053(8) -0.0057(8) -0.0028(8)
B5 0.0328(11) 0.0254(10) 0.0321(11) -0.0080(8) -0.0027(9) -0.0052(8)
B6 0.0305(11) 0.0306(11) 0.0327(11) -0.0088(9) -0.0065(9) -0.0075(9)
B7 0.0358(12) 0.0320(11) 0.0277(10) -0.0091(9) -0.0033(9) -0.0076(9)
B8 0.0275(10) 0.0315(11) 0.0303(11) -0.0093(9) -0.0013(8) -0.0027(8)
B9 0.0272(10) 0.0323(11) 0.0312(11) -0.0071(9) -0.0053(8) -0.0069(8)
B10 0.0322(11) 0.0256(10) 0.0301(10) -0.0073(8) -0.0038(8) -0.0059(8)
B11 0.0306(11) 0.0303(11) 0.0291(10) -0.0038(8) -0.0072(8) -0.0065(9)
B12 0.0312(11) 0.0316(11) 0.0287(10) -0.0061(9) -0.0015(8) -0.0085(9)
Cl1 0.0296(2) 0.0370(3) 0.0505(3) -0.0141(2) -0.0018(2) 0.0005(2)
Cl2 0.0467(3) 0.0425(3) 0.0302(2) -0.0146(2) -0.0047(2) -0.0083(2)
Cl3 0.0459(3) 0.0405(3) 0.0346(3) -0.0016(2) -0.0132(2) 0.0033(2)
Cl4 0.0542(3) 0.0268(2) 0.0521(3) -0.0106(2) -0.0025(2) -0.0095(2)
Cl5 0.0345(3) 0.0481(3) 0.0578(3) -0.0178(3) -0.0097(2) -0.0144(2)
Cl6 0.0609(4) 0.0465(3) 0.0332(3) -0.0176(2) -0.0067(2) -0.0111(3)
Cl7 0.0346(3) 0.0472(3) 0.0535(3) -0.0191(3) 0.0022(2) 0.0039(2)
Cl8 0.0311(3) 0.0539(3) 0.0507(3) -0.0138(3) -0.0095(2) -0.0137(2)
Cl9 0.0482(3) 0.0284(2) 0.0490(3) -0.0092(2) -0.0050(2) -0.0122(2)
Cl10 0.0524(3) 0.0404(3) 0.0372(3) -0.0009(2) -0.0192(2) -0.0031(2)
Cl11 0.0527(3) 0.0562(3) 0.0356(3) -0.0064(2) 0.0078(2) -0.0248(3)
C1S 0.0550(16) 0.088(2) 0.0596(17) -0.0407(16) -0.0140(13) 0.0046(15)
C2S 0.0723(19) 0.0454(15) 0.083(2) -0.0180(14) -0.0218(16) -0.0021(13)
C3S 0.094(2) 0.0617(18) 0.0465(15) 0.0008(13) -0.0107(15) -0.0251(16)
C4S 0.094(2) 0.0645(18) 0.0521(16) -0.0245(14) 0.0038(15) -0.0287(16)
C5S 0.0627(17) 0.0450(15) 0.0660(18) -0.0099(13) 0.0025(13) -0.0179(12)
C6S 0.0455(14) 0.0720(19) 0.0450(14) -0.0026(13) -0.0023(11) -0.0059(13)
C7S 0.0455(16) 0.133(3) 0.0500(16) -0.0357(19) 0.0061(13) -0.0227(18)
C8S 0.084(2) 0.0626(18) 0.0478(15) -0.0171(13) 0.0058(14) -0.0365(16)
C9S 0.0590(16) 0.0438(14) 0.0644(17) -0.0150(12) -0.0071(13) 0.0016(12)
C10S 0.0477(15) 0.0571(16) 0.0659(17) -0.0182(13) -0.0023(12) -0.0174(12)
C11S 0.096(2) 0.0403(14) 0.0596(17) -0.0114(13) -0.0062(16) -0.0110(15)
C12S 0.069(2) 0.090(2) 0.0598(18) -0.0289(17) -0.0204(16) 0.0385(19)
C13S 0.0601(18) 0.078(2) 0.076(2) -0.0360(17) 0.0057(15) -0.0279(16)
C14S 0.0541(16) 0.114(3) 0.0463(15) -0.0222(16) -0.0067(12) -0.0339(17)
C15S 0.0525(16) 0.074(2) 0.0697(19) -0.0018(16) -0.0098(14) -0.0113(15)
C16S 0.0501(15) 0.0669(19) 0.0549(16) 0.0064(14) 0.0016(12) -0.0090(14)
C17S 0.0735(19) 0.0588(17) 0.0549(16) -0.0147(13) 0.0111(14) -0.0252(15)
C18S 0.0616(18) 0.088(2) 0.0444(14) -0.0046(14) -0.0033(12) -0.0361(16)
C19S 0.069(7) 0.068(6) 0.052(6) -0.001(4) -0.008(5) -0.024(5)
C20S 0.076(6) 0.077(8) 0.057(6) 0.005(6) -0.022(5) -0.041(5)
C21S 0.103(12) 0.077(7) 0.049(6) -0.015(5) -0.018(7) -0.040(7)
C22S 0.083(8) 0.069(7) 0.088(11) 0.001(6) -0.015(7) -0.021(6)
C23S 0.085(8) 0.108(12) 0.099(10) -0.013(8) -0.052(7) -0.011(7)
C24S 0.095(11) 0.117(10) 0.075(7) -0.038(7) -0.038(8) -0.014(8)
C19D 0.060(4) 0.129(8) 0.067(6) -0.013(6) -0.001(4) -0.027(5)
C20D 0.099(7) 0.128(11) 0.069(5) -0.010(6) -0.020(5) -0.072(7)
C21D 0.142(10) 0.083(6) 0.066(5) -0.029(5) -0.028(6) -0.045(6)
C22D 0.082(5) 0.082(5) 0.068(4) -0.036(3) -0.004(4) -0.016(4)
C23D 0.062(4) 0.075(5) 0.055(3) -0.027(3) -0.007(3) -0.022(4)
C24D 0.079(6) 0.070(4) 0.065(5) -0.024(3) 0.004(5) -0.009(4)
O1 0.0504(10) 0.0704(12) 0.0457(9) -0.0092(8) -0.0052(8) -0.0340(9)

loop_
_atom_type_symbol
_atom_type_description
_atom_type_scat_dispersion_real
_atom_type_scat_dispersion_imag
_atom_type_scat_source
C C 0.0033 0.0016 'International Tables Vol C Tables 4.2.6.8 and 6.1.1.4'
H H 0.0000 0.0000 'International Tables Vol C Tables 4.2.6.8 and 6.1.1.4'
B B 0.0013 0.0007 'International Tables Vol C Tables 4.2.6.8 and 6.1.1.4'
O O 0.0106 0.0060 'International Tables Vol C Tables 4.2.6.8 and 6.1.1.4'
Cl Cl 0.1484 0.1585 'International Tables Vol C Tables 4.2.6.8 and 6.1.1.4'

loop_
_geom_angle_atom_site_label_1
_geom_angle_atom_site_label_2
_geom_angle_atom_site_label_3
_geom_angle
_geom_angle_site_symmetry_1
B2 C1 B5 114.22(15) .
B2 C1 B4 114.57(15) .
B5 C1 B4 62.71(12) .
B2 C1 B3 62.81(12) .
B5 C1 B3 114.35(15) .
B4 C1 B3 62.54(12) .
B2 C1 B6 62.69(12) .
B5 C1 B6 62.40(12) .
B4 C1 B6 114.56(15) .
B3 C1 B6 114.69(14) .
C1 B2 Cl1 121.08(14) .
C1 B2 B11 104.99(14) .
Cl1 B2 B11 124.77(14) .
C1 B2 B10 104.62(14) .
Cl1 B2 B10 125.38(14) .
B11 B2 B10 60.54(12) .
C1 B2 B3 58.89(11) .
Cl1 B2 B3 120.47(14) .
B11 B2 B3 108.29(15) .
B10 B2 B3 59.56(12) .
C1 B2 B6 59.16(12) .
Cl1 B2 B6 119.72(14) .
B11 B2 B6 59.80(12) .
B10 B2 B6 108.29(15) .
B3 B2 B6 108.59(14) .
C1 B3 Cl2 121.56(14) .
C1 B3 B10 104.41(14) .
Cl2 B3 B10 124.93(14) .
C1 B3 B9 104.64(14) .
Cl2 B3 B9 124.86(14) .
B10 B3 B9 60.76(12) .
C1 B3 B4 58.70(12) .
Cl2 B3 B4 120.52(14) .
B10 B3 B4 108.13(15) .
B9 B3 B4 59.68(12) .
C1 B3 B2 58.30(11) .
Cl2 B3 B2 120.38(14) .
B10 B3 B2 59.87(12) .
B9 B3 B2 108.40(14) .
B4 B3 B2 107.71(14) .
C1 B4 Cl3 120.96(14) .
C1 B4 B9 104.76(14) .
Cl3 B4 B9 125.48(14) .
C1 B4 B8 104.59(14) .
Cl3 B4 B8 125.15(14) .
B9 B4 B8 60.46(13) .
C1 B4 B3 58.75(11) .
Cl3 B4 B3 120.61(14) .
B9 B4 B3 59.79(12) .
B8 B4 B3 108.05(15) .
C1 B4 B5 58.46(12) .
Cl3 B4 B5 120.00(14) .
B9 B4 B5 108.15(15) .
B8 B4 B5 59.85(12) .
B3 B4 B5 107.76(14) .
C1 B5 B7 105.08(15) .
C1 B5 Cl4 120.61(14) .
B7 B5 Cl4 125.43(15) .
C1 B5 B8 104.90(15) .
B7 B5 B8 60.67(12) .
Cl4 B5 B8 125.04(14) .
C1 B5 B6 59.22(12) .
B7 B5 B6 59.84(13) .
Cl4 B5 B6 120.08(14) .
B8 B5 B6 108.60(15) .
C1 B5 B4 58.83(12) .
B7 B5 B4 108.61(15) .
Cl4 B5 B4 119.51(14) .
B8 B5 B4 59.89(12) .
B6 B5 B4 108.75(15) .
C1 B6 Cl5 121.10(15) .
C1 B6 B7 104.34(15) .
Cl5 B6 B7 125.86(15) .
C1 B6 B11 104.12(14) .
Cl5 B6 B11 125.24(14) .
B7 B6 B11 60.66(13) .
C1 B6 B5 58.38(12) .
Cl5 B6 B5 121.02(14) .
B7 B6 B5 59.72(12) .
B11 B6 B5 107.91(15) .
C1 B6 B2 58.15(11) .
Cl5 B6 B2 119.92(14) .
B7 B6 B2 108.00(15) .
B11 B6 B2 59.67(12) .
B5 B6 B2 107.19(15) .
B5 B7 B6 60.44(12) .
B5 B7 Cl6 120.43(15) .
B6 B7 Cl6 121.46(14) .
B5 B7 B12 107.53(15) .
B6 B7 B12 107.86(15) .
Cl6 B7 B12 122.87(15) .
B5 B7 B11 107.77(15) .
B6 B7 B11 59.77(12) .
Cl6 B7 B11 123.37(14) .
B12 B7 B11 59.85(12) .
B5 B7 B8 59.91(12) .
B6 B7 B8 108.47(15) .
Cl6 B7 B8 120.75(15) .
B12 B7 B8 59.81(12) .
B11 B7 B8 107.82(15) .
Cl7 B8 B5 122.04(15) .
Cl7 B8 B4 122.06(14) .
B5 B8 B4 60.26(12) .
Cl7 B8 B12 121.80(14) .
B5 B8 B12 107.30(15) .
B4 B8 B12 107.72(15) .
Cl7 B8 B9 121.83(14) .
B5 B8 B9 107.74(15) .
B4 B8 B9 59.53(12) .
B12 B8 B9 60.39(12) .
Cl7 B8 B7 121.43(14) .
B5 B8 B7 59.42(12) .
B4 B8 B7 107.91(15) .
B12 B8 B7 60.00(12) .
B9 B8 B7 108.36(15) .
B4 B9 B3 60.53(12) .
B4 B9 Cl8 120.81(14) .
B3 B9 Cl8 120.97(14) .
B4 B9 B8 60.01(12) .
B3 B9 B8 108.28(15) .
Cl8 B9 B8 121.94(14) .
B4 B9 B10 107.83(15) .
B3 B9 B10 59.53(12) .
Cl8 B9 B10 122.47(14) .
B8 B9 B10 107.59(15) .
B4 B9 B12 107.60(15) .
B3 B9 B12 107.37(15) .
Cl8 B9 B12 123.17(14) .
B8 B9 B12 59.75(12) .
B10 B9 B12 59.62(12) .
B3 B10 B2 60.57(12) .
B3 B10 B12 108.08(15) .
B2 B10 B12 107.68(15) .
B3 B10 Cl9 121.61(14) .
B2 B10 Cl9 121.99(14) .
B12 B10 Cl9 121.57(14) .
B3 B10 B11 108.41(15) .
B2 B10 B11 59.68(12) .
B12 B10 B11 59.99(12) .
Cl9 B10 B11 121.58(14) .
B3 B10 B9 59.71(12) .
B2 B10 B9 108.12(15) .
B12 B10 B9 60.34(12) .
Cl9 B10 B9 121.43(14) .
B11 B10 B9 108.39(15) .
B2 B11 B6 60.52(12) .
B2 B11 Cl10 120.39(14) .
B6 B11 Cl10 121.20(14) .
B2 B11 B12 107.66(15) .
B6 B11 B12 107.82(15) .
Cl10 B11 B12 122.99(14) .
B2 B11 B10 59.78(12) .
B6 B11 B10 108.26(15) .
Cl10 B11 B10 121.27(14) .
B12 B11 B10 59.87(12) .
B2 B11 B7 107.82(15) .
B6 B11 B7 59.57(12) .
Cl10 B11 B7 123.09(15) .
B12 B11 B7 59.99(12) .
B10 B11 B7 107.83(15) .
Cl11 B12 B10 121.62(14) .
Cl11 B12 B8 121.62(14) .
B10 B12 B8 108.02(15) .
Cl11 B12 B11 121.51(14) .
B10 B12 B11 60.14(12) .
B8 B12 B11 108.38(15) .
Cl11 B12 B7 121.68(14) .
B10 B12 B7 108.17(15) .
B8 B12 B7 60.20(12) .
B11 B12 B7 60.15(13) .
Cl11 B12 B9 121.59(14) .
B10 B12 B9 60.04(12) .
B8 B12 B9 59.86(12) .
B11 B12 B9 108.28(15) .
B7 B12 B9 108.11(15) .
C6S C1S C2S 119.9(3) .
C3S C2S C1S 119.7(3) .
C4S C3S C2S 119.6(3) .
C5S C4S C3S 121.0(3) .
C4S C5S C6S 119.6(3) .
C5S C6S C1S 120.3(3) .
C8S C7S C12S 119.6(3) .
C9S C8S C7S 120.0(3) .
C8S C9S C10S 120.9(3) .
C11S C10S C9S 120.1(3) .
C10S C11S C12S 119.8(3) .
C11S C12S C7S 119.6(3) .
C15S C13S C14S 119.2(3) 2_566
C15S C14S C13S 120.2(3) .
C13S C15S C14S 120.6(3) 2_566
C18S C16S C17S 120.1(3) 2_656
C18S C17S C16S 119.7(3) .
C16S C18S C17S 120.2(3) 2_656
C20S C19S C24S 116.7(14) .
C19S C20S C21S 122.3(12) .
C22S C21S C20S 120.0(12) .
C23S C22S C21S 118.6(12) .
C22S C23S C24S 120.7(14) .
C23S C24S C19S 121.7(15) .
C20D C19D C24D 119.2(9) .
C21D C20D C19D 120.1(8) .
C22D C21D C20D 121.5(8) .
C21D C22D C23D 118.0(7) .
C22D C23D C24D 121.2(8) .
C23D C24D C19D 119.9(8) .

loop_
_geom_bond_atom_site_label_1
_geom_bond_atom_site_label_2
_geom_bond_distance
_geom_bond_site_symmetry_2
C1 B2 1.712(3) .
C1 B5 1.715(3) .
C1 B4 1.722(3) .
C1 B3 1.723(3) .
C1 B6 1.731(3) .
B2 Cl1 1.771(2) .
B2 B11 1.776(3) .
B2 B10 1.777(3) .
B2 B3 1.790(3) .
B2 B6 1.791(3) .
B3 Cl2 1.769(2) .
B3 B10 1.772(3) .
B3 B9 1.775(3) .
B3 B4 1.788(3) .
B4 Cl3 1.768(2) .
B4 B9 1.773(3) .
B4 B8 1.782(3) .
B4 B5 1.789(3) .
B5 B7 1.772(3) .
B5 Cl4 1.774(2) .
B5 B8 1.781(3) .
B5 B6 1.785(3) .
B6 Cl5 1.767(2) .
B6 B7 1.775(3) .
B6 B11 1.778(3) .
B7 Cl6 1.785(2) .
B7 B12 1.791(3) .
B7 B11 1.794(3) .
B7 B8 1.795(3) .
B8 Cl7 1.778(2) .
B8 B12 1.788(3) .
B8 B9 1.790(3) .
B9 Cl8 1.781(2) .
B9 B10 1.794(3) .
B9 B12 1.799(3) .
B10 B12 1.786(3) .
B10 Cl9 1.788(2) .
B10 B11 1.791(3) .
B11 Cl10 1.787(2) .
B11 B12 1.788(3) .
B12 Cl11 1.781(2) .
C1S C6S 1.367(4) .
C1S C2S 1.374(4) .
C2S C3S 1.370(4) .
C3S C4S 1.363(4) .
C4S C5S 1.358(4) .
C5S C6S 1.361(4) .
C7S C8S 1.362(5) .
C7S C12S 1.381(5) .
C8S C9S 1.355(4) .
C9S C10S 1.359(4) .
C10S C11S 1.356(4) .
C11S C12S 1.376(5) .
C13S C15S 1.364(4) 2_566
C13S C14S 1.373(5) .
C14S C15S 1.364(5) .
C15S C13S 1.364(4) 2_566
C16S C18S 1.359(4) 2_656
C16S C17S 1.378(4) .
C17S C18S 1.374(4) .
C18S C16S 1.359(4) 2_656
C19S C20S 1.369(9) .
C19S C24S 1.375(9) .
C20S C21S 1.371(9) .
C21S C22S 1.370(9) .
C22S C23S 1.366(9) .
C23S C24S 1.369(9) .
C19D C20D 1.374(8) .
C19D C24D 1.378(7) .
C20D C21D 1.372(7) .
C21D C22D 1.371(7) .
C22D C23D 1.376(6) .
C23D C24D 1.378(7) .

loop_
_geom_torsion_atom_site_label_1
_geom_torsion_atom_site_label_2
_geom_torsion_atom_site_label_3
_geom_torsion_atom_site_label_4
_geom_torsion
_geom_torsion_site_symmetry_1
_geom_torsion_site_symmetry_4
B5 C1 B2 Cl1 144.78(15) . .
B4 C1 B2 Cl1 -145.53(15) . .
B3 C1 B2 Cl1 -109.13(17) . .
B6 C1 B2 Cl1 108.31(17) . .
B5 C1 B2 B11 -3.5(2) . .
B4 C1 B2 B11 66.18(19) . .
B3 C1 B2 B11 102.58(16) . .
B6 C1 B2 B11 -39.97(14) . .
B5 C1 B2 B10 -66.35(19) . .
B4 C1 B2 B10 3.3(2) . .
B3 C1 B2 B10 39.73(14) . .
B6 C1 B2 B10 -102.83(16) . .
B5 C1 B2 B3 -106.09(17) . .
B4 C1 B2 B3 -36.40(15) . .
B6 C1 B2 B3 -142.56(15) . .
B5 C1 B2 B6 36.47(15) . .
B4 C1 B2 B6 106.16(17) . .
B3 C1 B2 B6 142.56(15) . .
B2 C1 B3 Cl2 108.55(17) . .
B5 C1 B3 Cl2 -145.56(15) . .
B4 C1 B3 Cl2 -108.91(17) . .
B6 C1 B3 Cl2 145.03(15) . .
B2 C1 B3 B10 -39.84(14) . .
B5 C1 B3 B10 66.05(18) . .
B4 C1 B3 B10 102.70(15) . .
B6 C1 B3 B10 -3.4(2) . .
B2 C1 B3 B9 -102.83(15) . .
B5 C1 B3 B9 3.1(2) . .
B4 C1 B3 B9 39.70(13) . .
B6 C1 B3 B9 -66.35(18) . .
B2 C1 B3 B4 -142.54(15) . .
B5 C1 B3 B4 -36.65(15) . .
B6 C1 B3 B4 -106.06(17) . .
B5 C1 B3 B2 105.89(17) . .
B4 C1 B3 B2 142.54(15) . .
B6 C1 B3 B2 36.48(15) . .
Cl1 B2 B3 C1 110.15(17) . .
B11 B2 B3 C1 -96.82(16) . .
B10 B2 B3 C1 -134.16(15) . .
B6 B2 B3 C1 -33.42(14) . .
C1 B2 B3 Cl2 -110.56(17) . .
Cl1 B2 B3 Cl2 -0.4(2) . .
B11 B2 B3 Cl2 152.63(14) . .
B10 B2 B3 Cl2 115.28(17) . .
B6 B2 B3 Cl2 -143.97(15) . .
C1 B2 B3 B10 134.16(15) . .
Cl1 B2 B3 B10 -115.69(17) . .
B11 B2 B3 B10 37.34(14) . .
B6 B2 B3 B10 100.74(16) . .
C1 B2 B3 B9 96.18(16) . .
Cl1 B2 B3 B9 -153.67(14) . .
B11 B2 B3 B9 -0.6(2) . .
B10 B2 B3 B9 -37.98(14) . .
B6 B2 B3 B9 62.76(19) . .
C1 B2 B3 B4 33.07(14) . .
Cl1 B2 B3 B4 143.22(15) . .
B11 B2 B3 B4 -63.75(19) . .
B10 B2 B3 B4 -101.09(16) . .
B6 B2 B3 B4 -0.4(2) . .
B2 C1 B4 Cl3 145.81(15) . .
B5 C1 B4 Cl3 -108.43(18) . .
B3 C1 B4 Cl3 109.30(17) . .
B6 C1 B4 Cl3 -144.43(15) . .
B2 C1 B4 B9 -3.3(2) . .
B5 C1 B4 B9 102.49(16) . .
B3 C1 B4 B9 -39.78(14) . .
B6 C1 B4 B9 66.49(19) . .
B2 C1 B4 B8 -66.00(19) . .
B5 C1 B4 B8 39.77(14) . .
B3 C1 B4 B8 -102.50(16) . .
B6 C1 B4 B8 3.8(2) . .
B2 C1 B4 B3 36.51(15) . .
B5 C1 B4 B3 142.27(15) . .
B6 C1 B4 B3 106.27(16) . .
B2 C1 B4 B5 -105.77(17) . .
B3 C1 B4 B5 -142.27(15) . .
B6 C1 B4 B5 -36.00(15) . .
Cl2 B3 B4 C1 110.65(17) . .
B10 B3 B4 C1 -96.17(15) . .
B9 B3 B4 C1 -134.27(15) . .
B2 B3 B4 C1 -32.91(14) . .
C1 B3 B4 Cl3 -109.88(17) . .
Cl2 B3 B4 Cl3 0.8(2) . .
B10 B3 B4 Cl3 153.95(14) . .
B9 B3 B4 Cl3 115.84(17) . .
B2 B3 B4 Cl3 -142.79(15) . .
C1 B3 B4 B9 134.27(15) . .
Cl2 B3 B4 B9 -115.07(17) . .
B10 B3 B4 B9 38.11(14) . .
B2 B3 B4 B9 101.37(16) . .
C1 B3 B4 B8 96.44(16) . .
Cl2 B3 B4 B8 -152.91(14) . .
B10 B3 B4 B8 0.3(2) . .
B9 B3 B4 B8 -37.83(14) . .
B2 B3 B4 B8 63.53(19) . .
C1 B3 B4 B5 33.21(14) . .
Cl2 B3 B4 B5 143.86(15) . .
B10 B3 B4 B5 -62.96(19) . .
B9 B3 B4 B5 -101.07(16) . .
B2 B3 B4 B5 0.3(2) . .
B2 C1 B5 B7 3.4(2) . .
B4 C1 B5 B7 -102.90(16) . .
B3 C1 B5 B7 -66.32(19) . .
B6 C1 B5 B7 39.99(14) . .
B2 C1 B5 Cl4 -145.57(15) . .
B4 C1 B5 Cl4 108.12(17) . .
B3 C1 B5 Cl4 144.70(15) . .
B6 C1 B5 Cl4 -108.99(17) . .
B2 C1 B5 B8 66.46(19) . .
B4 C1 B5 B8 -39.86(14) . .
B3 C1 B5 B8 -3.3(2) . .
B6 C1 B5 B8 103.04(16) . .
B2 C1 B5 B6 -36.58(15) . .
B4 C1 B5 B6 -142.89(15) . .
B3 C1 B5 B6 -106.31(16) . .
B2 C1 B5 B4 106.31(17) . .
B3 C1 B5 B4 36.58(15) . .
B6 C1 B5 B4 142.89(15) . .
Cl3 B4 B5 C1 110.03(17) . .
B9 B4 B5 C1 -96.51(16) . .
B8 B4 B5 C1 -134.28(15) . .
B3 B4 B5 C1 -33.32(14) . .
C1 B4 B5 B7 96.73(16) . .
Cl3 B4 B5 B7 -153.24(14) . .
B9 B4 B5 B7 0.2(2) . .
B8 B4 B5 B7 -37.55(15) . .
B3 B4 B5 B7 63.41(19) . .
C1 B4 B5 Cl4 -109.96(17) . .
Cl3 B4 B5 Cl4 0.1(2) . .
B9 B4 B5 Cl4 153.52(14) . .
B8 B4 B5 Cl4 115.75(17) . .
B3 B4 B5 Cl4 -143.29(15) . .
C1 B4 B5 B8 134.28(15) . .
Cl3 B4 B5 B8 -115.69(17) . .
B9 B4 B5 B8 37.77(14) . .
B3 B4 B5 B8 100.96(16) . .
C1 B4 B5 B6 33.18(14) . .
Cl3 B4 B5 B6 143.22(15) . .
B9 B4 B5 B6 -63.33(19) . .
B8 B4 B5 B6 -101.10(17) . .
B3 B4 B5 B6 -0.1(2) . .
B2 C1 B6 Cl5 -108.12(17) . .
B5 C1 B6 Cl5 109.59(18) . .
B4 C1 B6 Cl5 145.71(15) . .
B3 C1 B6 Cl5 -144.65(15) . .
B2 C1 B6 B7 102.52(16) . .
B5 C1 B6 B7 -39.77(14) . .
B4 C1 B6 B7 -3.7(2) . .
B3 C1 B6 B7 65.99(19) . .
B2 C1 B6 B11 39.72(14) . .
B5 C1 B6 B11 -102.56(16) . .
B4 C1 B6 B11 -66.44(19) . .
B3 C1 B6 B11 3.2(2) . .
B2 C1 B6 B5 142.29(16) . .
B4 C1 B6 B5 36.12(15) . .
B3 C1 B6 B5 105.76(17) . .
B5 C1 B6 B2 -142.29(16) . .
B4 C1 B6 B2 -106.17(17) . .
B3 C1 B6 B2 -36.53(15) . .
B7 B5 B6 C1 -134.13(16) . .
Cl4 B5 B6 C1 109.87(17) . .
B8 B5 B6 C1 -96.62(16) . .
B4 B5 B6 C1 -33.03(14) . .
C1 B5 B6 Cl5 -109.73(18) . .
B7 B5 B6 Cl5 116.14(18) . .
Cl4 B5 B6 Cl5 0.1(2) . .
B8 B5 B6 Cl5 153.65(15) . .
B4 B5 B6 Cl5 -142.76(15) . .
C1 B5 B6 B7 134.13(16) . .
Cl4 B5 B6 B7 -115.99(18) . .
B8 B5 B6 B7 37.51(14) . .
B4 B5 B6 B7 101.10(17) . .
C1 B5 B6 B11 95.86(16) . .
B7 B5 B6 B11 -38.28(15) . .
Cl4 B5 B6 B11 -154.27(14) . .
B8 B5 B6 B11 -0.8(2) . .
B4 B5 B6 B11 62.83(19) . .
C1 B5 B6 B2 32.95(14) . .
B7 B5 B6 B2 -101.18(17) . .
Cl4 B5 B6 B2 142.82(15) . .
B8 B5 B6 B2 -63.67(19) . .
B4 B5 B6 B2 -0.1(2) . .
Cl1 B2 B6 C1 -110.58(17) . .
B11 B2 B6 C1 134.11(15) . .
B10 B2 B6 C1 96.45(15) . .
B3 B2 B6 C1 33.31(14) . .
C1 B2 B6 Cl5 110.13(17) . .
Cl1 B2 B6 Cl5 -0.5(2) . .
B11 B2 B6 Cl5 -115.77(17) . .
B10 B2 B6 Cl5 -153.43(14) . .
B3 B2 B6 Cl5 143.43(15) . .
C1 B2 B6 B7 -96.01(16) . .
Cl1 B2 B6 B7 153.41(14) . .
B11 B2 B6 B7 38.09(14) . .
B10 B2 B6 B7 0.43(19) . .
B3 B2 B6 B7 -62.70(19) . .
C1 B2 B6 B11 -134.11(15) . .
Cl1 B2 B6 B11 115.31(17) . .
B10 B2 B6 B11 -37.66(14) . .
B3 B2 B6 B11 -100.80(16) . .
C1 B2 B6 B5 -33.04(14) . .
Cl1 B2 B6 B5 -143.62(15) . .
B11 B2 B6 B5 101.06(16) . .
B10 B2 B6 B5 63.40(19) . .
B3 B2 B6 B5 0.3(2) . .
C1 B5 B7 B6 -39.69(14) . .
Cl4 B5 B7 B6 107.34(19) . .
B8 B5 B7 B6 -138.55(16) . .
B4 B5 B7 B6 -101.34(16) . .
C1 B5 B7 Cl6 -150.96(15) . .
Cl4 B5 B7 Cl6 -3.9(3) . .
B8 B5 B7 Cl6 110.18(18) . .
B6 B5 B7 Cl6 -111.27(17) . .
B4 B5 B7 Cl6 147.39(15) . .
C1 B5 B7 B12 61.29(19) . .
Cl4 B5 B7 B12 -151.68(16) . .
B8 B5 B7 B12 -37.57(14) . .
B6 B5 B7 B12 100.98(16) . .
B4 B5 B7 B12 -0.4(2) . .
C1 B5 B7 B11 -1.8(2) . .
Cl4 B5 B7 B11 145.18(16) . .
B8 B5 B7 B11 -100.71(16) . .
B6 B5 B7 B11 37.84(14) . .
B4 B5 B7 B11 -63.49(19) . .
C1 B5 B7 B8 98.86(16) . .
Cl4 B5 B7 B8 -114.12(19) . .
B6 B5 B7 B8 138.55(16) . .
B4 B5 B7 B8 37.21(14) . .
C1 B6 B7 B5 39.11(14) . .
Cl5 B6 B7 B5 -108.31(19) . .
B11 B6 B7 B5 137.45(15) . .
B2 B6 B7 B5 99.80(16) . .
C1 B6 B7 Cl6 148.72(14) . .
Cl5 B6 B7 Cl6 1.3(3) . .
B11 B6 B7 Cl6 -112.94(18) . .
B5 B6 B7 Cl6 109.61(18) . .
B2 B6 B7 Cl6 -150.60(15) . .
C1 B6 B7 B12 -61.33(18) . .
Cl5 B6 B7 B12 151.25(15) . .
B11 B6 B7 B12 37.02(14) . .
B5 B6 B7 B12 -100.44(16) . .
B2 B6 B7 B12 -0.6(2) . .
C1 B6 B7 B11 -98.34(15) . .
Cl5 B6 B7 B11 114.23(19) . .
B5 B6 B7 B11 -137.45(15) . .
B2 B6 B7 B11 -37.66(14) . .
C1 B6 B7 B8 1.96(19) . .
Cl5 B6 B7 B8 -145.46(16) . .
B11 B6 B7 B8 100.31(16) . .
B5 B6 B7 B8 -37.15(14) . .
B2 B6 B7 B8 62.65(19) . .
C1 B5 B8 Cl7 150.66(14) . .
B7 B5 B8 Cl7 -110.17(18) . .
Cl4 B5 B8 Cl7 4.5(3) . .
B6 B5 B8 Cl7 -147.32(15) . .
B4 B5 B8 Cl7 111.32(18) . .
C1 B5 B8 B4 39.34(14) . .
B7 B5 B8 B4 138.51(16) . .
Cl4 B5 B8 B4 -106.78(18) . .
B6 B5 B8 B4 101.35(16) . .
C1 B5 B8 B12 -61.58(18) . .
B7 B5 B8 B12 37.59(14) . .
Cl4 B5 B8 B12 152.31(15) . .
B6 B5 B8 B12 0.4(2) . .
B4 B5 B8 B12 -100.91(16) . .
C1 B5 B8 B9 2.08(19) . .
B7 B5 B8 B9 101.25(16) . .
Cl4 B5 B8 B9 -144.04(16) . .
B6 B5 B8 B9 64.10(19) . .
B4 B5 B8 B9 -37.26(14) . .
C1 B5 B8 B7 -99.17(16) . .
Cl4 B5 B8 B7 114.71(19) . .
B6 B5 B8 B7 -37.15(14) . .
B4 B5 B8 B7 -138.51(16) . .
C1 B4 B8 Cl7 -150.38(15) . .
Cl3 B4 B8 Cl7 -3.9(3) . .
B9 B4 B8 Cl7 110.70(18) . .
B3 B4 B8 Cl7 148.24(15) . .
B5 B4 B8 Cl7 -111.29(18) . .
C1 B4 B8 B5 -39.09(14) . .
Cl3 B4 B8 B5 107.35(19) . .
B9 B4 B8 B5 -138.01(15) . .
B3 B4 B8 B5 -100.47(16) . .
C1 B4 B8 B12 61.10(18) . .
Cl3 B4 B8 B12 -152.46(15) . .
B9 B4 B8 B12 -37.82(14) . .
B3 B4 B8 B12 -0.3(2) . .
B5 B4 B8 B12 100.19(16) . .
C1 B4 B8 B9 98.92(15) . .
Cl3 B4 B8 B9 -114.63(19) . .
B3 B4 B8 B9 37.54(14) . .
B5 B4 B8 B9 138.01(15) . .
C1 B4 B8 B7 -2.3(2) . .
Cl3 B4 B8 B7 144.18(16) . .
B9 B4 B8 B7 -101.18(16) . .
B3 B4 B8 B7 -63.64(19) . .
B5 B4 B8 B7 36.83(14) . .
B5 B7 B8 Cl7 111.16(18) . .
B6 B7 B8 Cl7 148.54(15) . .
Cl6 B7 B8 Cl7 1.5(2) . .
B12 B7 B8 Cl7 -111.11(18) . .
B11 B7 B8 Cl7 -148.22(15) . .
B6 B7 B8 B5 37.38(15) . .
Cl6 B7 B8 B5 -109.66(18) . .
B12 B7 B8 B5 137.73(16) . .
B11 B7 B8 B5 100.62(17) . .
B5 B7 B8 B4 -37.20(15) . .
B6 B7 B8 B4 0.2(2) . .
Cl6 B7 B8 B4 -146.86(15) . .
B12 B7 B8 B4 100.53(17) . .
B11 B7 B8 B4 63.42(19) . .
B5 B7 B8 B12 -137.73(16) . .
B6 B7 B8 B12 -100.35(17) . .
Cl6 B7 B8 B12 112.61(18) . .
B11 B7 B8 B12 -37.11(15) . .
B5 B7 B8 B9 -100.18(16) . .
B6 B7 B8 B9 -62.80(19) . .
Cl6 B7 B8 B9 150.16(15) . .
B12 B7 B8 B9 37.55(15) . .
B11 B7 B8 B9 0.4(2) . .
C1 B4 B9 B3 39.28(13) . .
Cl3 B4 B9 B3 -107.97(18) . .
B8 B4 B9 B3 137.90(15) . .
B5 B4 B9 B3 100.41(16) . .
C1 B4 B9 Cl8 149.83(14) . .
Cl3 B4 B9 Cl8 2.6(3) . .
B8 B4 B9 Cl8 -111.54(18) . .
B3 B4 B9 Cl8 110.56(17) . .
B5 B4 B9 Cl8 -149.04(15) . .
C1 B4 B9 B8 -98.63(15) . .
Cl3 B4 B9 B8 114.12(19) . .
B3 B4 B9 B8 -137.90(15) . .
B5 B4 B9 B8 -37.50(14) . .
C1 B4 B9 B10 1.80(19) . .
Cl3 B4 B9 B10 -145.45(15) . .
B8 B4 B9 B10 100.42(16) . .
B3 B4 B9 B10 -37.48(14) . .
B5 B4 B9 B10 62.93(19) . .
C1 B4 B9 B12 -61.12(18) . .
Cl3 B4 B9 B12 151.63(15) . .
B8 B4 B9 B12 37.51(14) . .
B3 B4 B9 B12 -100.40(16) . .
B5 B4 B9 B12 0.0(2) . .
C1 B3 B9 B4 -39.22(13) . .
Cl2 B3 B9 B4 108.04(18) . .
B10 B3 B9 B4 -137.77(15) . .
B2 B3 B9 B4 -100.18(16) . .
C1 B3 B9 Cl8 -149.53(14) . .
Cl2 B3 B9 Cl8 -2.3(2) . .
B10 B3 B9 Cl8 111.92(17) . .
B4 B3 B9 Cl8 -110.31(17) . .
B2 B3 B9 Cl8 149.51(14) . .
C1 B3 B9 B8 -1.53(19) . .
Cl2 B3 B9 B8 145.74(15) . .
B10 B3 B9 B8 -100.07(16) . .
B4 B3 B9 B8 37.70(14) . .
B2 B3 B9 B8 -62.49(19) . .
C1 B3 B9 B10 98.55(15) . .
Cl2 B3 B9 B10 -114.19(18) . .
B4 B3 B9 B10 137.77(15) . .
B2 B3 B9 B10 37.59(14) . .
C1 B3 B9 B12 61.56(18) . .
Cl2 B3 B9 B12 -151.17(15) . .
B10 B3 B9 B12 -36.99(14) . .
B4 B3 B9 B12 100.79(16) . .
B2 B3 B9 B12 0.6(2) . .
Cl7 B8 B9 B4 -111.08(17) . .
B5 B8 B9 B4 37.58(14) . .
B12 B8 B9 B4 137.79(15) . .
B7 B8 B9 B4 100.41(16) . .
Cl7 B8 B9 B3 -149.00(15) . .
B5 B8 B9 B3 -0.3(2) . .
B4 B8 B9 B3 -37.93(14) . .
B12 B8 B9 B3 99.86(16) . .
B7 B8 B9 B3 62.49(19) . .
Cl7 B8 B9 Cl8 -1.4(2) . .
B5 B8 B9 Cl8 147.28(15) . .
B4 B8 B9 Cl8 109.70(17) . .
B12 B8 B9 Cl8 -112.51(18) . .
B7 B8 B9 Cl8 -149.88(15) . .
Cl7 B8 B9 B10 148.10(15) . .
B5 B8 B9 B10 -63.25(19) . .
B4 B8 B9 B10 -100.83(16) . .
B12 B8 B9 B10 36.96(14) . .
B7 B8 B9 B10 -0.4(2) . .
Cl7 B8 B9 B12 111.13(18) . .
B5 B8 B9 B12 -100.21(16) . .
B4 B8 B9 B12 -137.79(15) . .
B7 B8 B9 B12 -37.38(14) . .
C1 B3 B10 B2 39.07(13) . .
Cl2 B3 B10 B2 -107.93(18) . .
B9 B3 B10 B2 137.99(15) . .
B4 B3 B10 B2 100.37(16) . .
C1 B3 B10 B12 -61.45(18) . .
Cl2 B3 B10 B12 151.55(15) . .
B9 B3 B10 B12 37.47(14) . .
B4 B3 B10 B12 -0.2(2) . .
B2 B3 B10 B12 -100.52(16) . .
C1 B3 B10 Cl9 150.61(14) . .
Cl2 B3 B10 Cl9 3.6(2) . .
B9 B3 B10 Cl9 -110.47(17) . .
B4 B3 B10 Cl9 -148.09(15) . .
B2 B3 B10 Cl9 111.54(17) . .
C1 B3 B10 B11 2.07(19) . .
Cl2 B3 B10 B11 -144.93(15) . .
B9 B3 B10 B11 101.00(16) . .
B4 B3 B10 B11 63.37(19) . .
B2 B3 B10 B11 -37.00(14) . .
C1 B3 B10 B9 -98.93(15) . .
Cl2 B3 B10 B9 114.08(18) . .
B4 B3 B10 B9 -37.62(14) . .
B2 B3 B10 B9 -137.99(15) . .
C1 B2 B10 B3 -39.40(13) . .
Cl1 B2 B10 B3 107.70(18) . .
B11 B2 B10 B3 -138.59(15) . .
B6 B2 B10 B3 -101.25(16) . .
C1 B2 B10 B12 61.79(18) . .
Cl1 B2 B10 B12 -151.11(15) . .
B11 B2 B10 B12 -37.39(14) . .
B3 B2 B10 B12 101.20(16) . .
B6 B2 B10 B12 -0.06(19) . .
C1 B2 B10 Cl9 -150.32(14) . .
Cl1 B2 B10 Cl9 -3.2(2) . .
B11 B2 B10 Cl9 110.49(17) . .
B3 B2 B10 Cl9 -110.92(17) . .
B6 B2 B10 Cl9 147.82(14) . .
C1 B2 B10 B11 99.19(15) . .
Cl1 B2 B10 B11 -113.72(18) . .
B3 B2 B10 B11 138.59(15) . .
B6 B2 B10 B11 37.33(14) . .
C1 B2 B10 B9 -1.96(19) . .
Cl1 B2 B10 B9 145.14(15) . .
B11 B2 B10 B9 -101.14(16) . .
B3 B2 B10 B9 37.44(14) . .
B6 B2 B10 B9 -63.81(18) . .
B4 B9 B10 B3 37.92(14) . .
Cl8 B9 B10 B3 -109.47(18) . .
B8 B9 B10 B3 101.26(16) . .
B12 B9 B10 B3 138.27(16) . .
B4 B9 B10 B2 0.1(2) . .
B3 B9 B10 B2 -37.83(14) . .
Cl8 B9 B10 B2 -147.30(15) . .
B8 B9 B10 B2 63.43(19) . .
B12 B9 B10 B2 100.45(16) . .
B4 B9 B10 B12 -100.35(16) . .
B3 B9 B10 B12 -138.27(16) . .
Cl8 B9 B10 B12 112.26(18) . .
B8 B9 B10 B12 -37.02(14) . .
B4 B9 B10 Cl9 148.68(15) . .
B3 B9 B10 Cl9 110.75(17) . .
Cl8 B9 B10 Cl9 1.3(2) . .
B8 B9 B10 Cl9 -147.99(15) . .
B12 B9 B10 Cl9 -110.97(17) . .
B4 B9 B10 B11 -63.10(19) . .
B3 B9 B10 B11 -101.02(16) . .
Cl8 B9 B10 B11 149.51(15) . .
B8 B9 B10 B11 0.2(2) . .
B12 B9 B10 B11 37.25(14) . .
C1 B2 B11 B6 39.66(13) . .
Cl1 B2 B11 B6 -107.11(18) . .
B10 B2 B11 B6 138.22(15) . .
B3 B2 B11 B6 101.31(16) . .
C1 B2 B11 Cl10 150.66(14) . .
Cl1 B2 B11 Cl10 3.9(2) . .
B10 B2 B11 Cl10 -110.78(17) . .
B3 B2 B11 Cl10 -147.70(14) . .
B6 B2 B11 Cl10 111.00(17) . .
C1 B2 B11 B12 -61.23(18) . .
Cl1 B2 B11 B12 152.00(15) . .
B10 B2 B11 B12 37.33(14) . .
B3 B2 B11 B12 0.4(2) . .
B6 B2 B11 B12 -100.89(16) . .
C1 B2 B11 B10 -98.56(15) . .
Cl1 B2 B11 B10 114.67(18) . .
B3 B2 B11 B10 -36.91(14) . .
B6 B2 B11 B10 -138.22(15) . .
C1 B2 B11 B7 2.10(19) . .
Cl1 B2 B11 B7 -144.67(15) . .
B10 B2 B11 B7 100.66(16) . .
B3 B2 B11 B7 63.74(19) . .
B6 B2 B11 B7 -37.56(14) . .
C1 B6 B11 B2 -38.97(13) . .
Cl5 B6 B11 B2 107.11(19) . .
B7 B6 B11 B2 -137.69(15) . .
B5 B6 B11 B2 -99.84(16) . .
C1 B6 B11 Cl10 -148.67(15) . .
Cl5 B6 B11 Cl10 -2.6(3) . .
B7 B6 B11 Cl10 112.61(18) . .
B5 B6 B11 Cl10 150.46(15) . .
B2 B6 B11 Cl10 -109.70(18) . .
C1 B6 B11 B12 61.65(18) . .
Cl5 B6 B11 B12 -152.27(15) . .
B7 B6 B11 B12 -37.07(14) . .
B5 B6 B11 B12 0.8(2) . .
B2 B6 B11 B12 100.62(16) . .
C1 B6 B11 B10 -1.66(19) . .
Cl5 B6 B11 B10 144.43(16) . .
B7 B6 B11 B10 -100.38(16) . .
B5 B6 B11 B10 -62.52(19) . .
B2 B6 B11 B10 37.32(14) . .
C1 B6 B11 B7 98.72(16) . .
Cl5 B6 B11 B7 -115.20(19) . .
B5 B6 B11 B7 37.85(14) . .
B2 B6 B11 B7 137.69(15) . .
B3 B10 B11 B2 37.39(14) . .
B12 B10 B11 B2 138.07(15) . .
Cl9 B10 B11 B2 -111.16(17) . .
B9 B10 B11 B2 100.67(16) . .
B3 B10 B11 B6 -0.3(2) . .
B2 B10 B11 B6 -37.64(14) . .
B12 B10 B11 B6 100.43(17) . .
Cl9 B10 B11 B6 -148.80(15) . .
B9 B10 B11 B6 63.03(19) . .
B3 B10 B11 Cl10 146.73(15) . .
B2 B10 B11 Cl10 109.34(17) . .
B12 B10 B11 Cl10 -112.59(18) . .
Cl9 B10 B11 Cl10 -1.8(2) . .
B9 B10 B11 Cl10 -149.99(15) . .
B3 B10 B11 B12 -100.69(16) . .
B2 B10 B11 B12 -138.07(15) . .
Cl9 B10 B11 B12 110.77(18) . .
B9 B10 B11 B12 -37.40(14) . .
B3 B10 B11 B7 -63.25(19) . .
B2 B10 B11 B7 -100.64(16) . .
B12 B10 B11 B7 37.44(14) . .
Cl9 B10 B11 B7 148.20(15) . .
B9 B10 B11 B7 0.0(2) . .
B5 B7 B11 B2 -0.2(2) . .
B6 B7 B11 B2 37.99(14) . .
Cl6 B7 B11 B2 147.84(15) . .
B12 B7 B11 B2 -100.51(16) . .
B8 B7 B11 B2 -63.42(19) . .
B5 B7 B11 B6 -38.14(14) . .
Cl6 B7 B11 B6 109.85(18) . .
B12 B7 B11 B6 -138.50(15) . .
B8 B7 B11 B6 -101.40(16) . .
B5 B7 B11 Cl10 -147.67(15) . .
B6 B7 B11 Cl10 -109.53(18) . .
Cl6 B7 B11 Cl10 0.3(3) . .
B12 B7 B11 Cl10 111.97(18) . .
B8 B7 B11 Cl10 149.07(15) . .
B5 B7 B11 B12 100.35(16) . .
B6 B7 B11 B12 138.50(15) . .
Cl6 B7 B11 B12 -111.65(18) . .
B8 B7 B11 B12 37.09(14) . .
B5 B7 B11 B10 62.97(19) . .
B6 B7 B11 B10 101.11(16) . .
Cl6 B7 B11 B10 -149.03(15) . .
B12 B7 B11 B10 -37.38(14) . .
B8 B7 B11 B10 -0.3(2) . .
B3 B10 B12 Cl11 -148.00(15) . .
B2 B10 B12 Cl11 148.01(14) . .
Cl9 B10 B12 Cl11 0.0(2) . .
B11 B10 B12 Cl11 110.75(18) . .
B9 B10 B12 Cl11 -110.80(18) . .
B3 B10 B12 B8 0.0(2) . .
B2 B10 B12 B8 -64.02(18) . .
Cl9 B10 B12 B8 147.93(14) . .
B11 B10 B12 B8 -101.28(16) . .
B9 B10 B12 B8 37.17(14) . .
B3 B10 B12 B11 101.25(16) . .
B2 B10 B12 B11 37.25(14) . .
Cl9 B10 B12 B11 -110.79(17) . .
B9 B10 B12 B11 138.45(16) . .
B3 B10 B12 B7 63.66(19) . .
B2 B10 B12 B7 -0.3(2) . .
Cl9 B10 B12 B7 -148.38(14) . .
B11 B10 B12 B7 -37.59(14) . .
B9 B10 B12 B7 100.86(16) . .
B3 B10 B12 B9 -37.20(14) . .
B2 B10 B12 B9 -101.19(16) . .
Cl9 B10 B12 B9 110.76(17) . .
B11 B10 B12 B9 -138.45(16) . .
Cl7 B8 B12 Cl11 -0.5(2) . .
B5 B8 B12 Cl11 -148.32(15) . .
B4 B8 B12 Cl11 148.16(15) . .
B9 B8 B12 Cl11 110.72(17) . .
B7 B8 B12 Cl11 -110.98(18) . .
Cl7 B8 B12 B10 -148.43(15) . .
B5 B8 B12 B10 63.71(19) . .
B4 B8 B12 B10 0.2(2) . .
B9 B8 B12 B10 -37.25(14) . .
B7 B8 B12 B10 101.04(16) . .
Cl7 B8 B12 B11 147.90(15) . .
B5 B8 B12 B11 0.0(2) . .
B4 B8 B12 B11 -63.47(19) . .
B9 B8 B12 B11 -100.91(17) . .
B7 B8 B12 B11 37.38(15) . .
Cl7 B8 B12 B7 110.52(18) . .
B5 B8 B12 B7 -37.34(14) . .
B4 B8 B12 B7 -100.85(16) . .
B9 B8 B12 B7 -138.30(16) . .
Cl7 B8 B12 B9 -111.18(18) . .
B5 B8 B12 B9 100.96(16) . .
B4 B8 B12 B9 37.44(14) . .
B7 B8 B12 B9 138.30(16) . .
B2 B11 B12 Cl11 -148.22(15) . .
B6 B11 B12 Cl11 147.89(15) . .
Cl10 B11 B12 Cl11 -1.1(3) . .
B10 B11 B12 Cl11 -110.92(18) . .
B7 B11 B12 Cl11 111.01(18) . .
B2 B11 B12 B10 -37.29(14) . .
B6 B11 B12 B10 -101.18(16) . .
Cl10 B11 B12 B10 109.80(18) . .
B7 B11 B12 B10 -138.07(15) . .
B2 B11 B12 B8 63.37(19) . .
B6 B11 B12 B8 -0.5(2) . .
Cl10 B11 B12 B8 -149.53(15) . .
B10 B11 B12 B8 100.67(16) . .
B7 B11 B12 B8 -37.40(15) . .
B2 B11 B12 B7 100.78(16) . .
B6 B11 B12 B7 36.88(14) . .
Cl10 B11 B12 B7 -112.13(18) . .
B10 B11 B12 B7 138.07(15) . .
B2 B11 B12 B9 0.0(2) . .
B6 B11 B12 B9 -63.94(19) . .
Cl10 B11 B12 B9 147.05(15) . .
B10 B11 B12 B9 37.24(14) . .
B7 B11 B12 B9 -100.82(16) . .
B5 B7 B12 Cl11 148.50(15) . .
B6 B7 B12 Cl11 -147.71(15) . .
Cl6 B7 B12 Cl11 1.7(2) . .
B11 B7 B12 Cl11 -110.74(18) . .
B8 B7 B12 Cl11 110.89(18) . .
B5 B7 B12 B10 -63.18(19) . .
B6 B7 B12 B10 0.6(2) . .
Cl6 B7 B12 B10 150.04(15) . .
B11 B7 B12 B10 37.58(14) . .
B8 B7 B12 B10 -100.79(16) . .
B5 B7 B12 B8 37.61(14) . .
B6 B7 B12 B8 101.39(16) . .
Cl6 B7 B12 B8 -109.17(18) . .
B11 B7 B12 B8 138.37(16) . .
B5 B7 B12 B11 -100.76(16) . .
B6 B7 B12 B11 -36.98(14) . .
Cl6 B7 B12 B11 112.46(18) . .
B8 B7 B12 B11 -138.37(16) . .
B5 B7 B12 B9 0.4(2) . .
B6 B7 B12 B9 64.14(19) . .
Cl6 B7 B12 B9 -146.42(15) . .
B11 B7 B12 B9 101.12(16) . .
B8 B7 B12 B9 -37.25(14) . .
B4 B9 B12 Cl11 -148.41(15) . .
B3 B9 B12 Cl11 147.80(15) . .
Cl8 B9 B12 Cl11 -0.3(3) . .
B8 B9 B12 Cl11 -110.78(18) . .
B10 B9 B12 Cl11 110.85(18) . .
B4 B9 B12 B10 100.74(16) . .
B3 B9 B12 B10 36.95(14) . .
Cl8 B9 B12 B10 -111.12(18) . .
B8 B9 B12 B10 138.36(16) . .
B4 B9 B12 B8 -37.63(14) . .
B3 B9 B12 B8 -101.42(16) . .
Cl8 B9 B12 B8 110.52(18) . .
B10 B9 B12 B8 -138.36(16) . .
B4 B9 B12 B11 63.45(19) . .
B3 B9 B12 B11 -0.3(2) . .
Cl8 B9 B12 B11 -148.41(15) . .
B8 B9 B12 B11 101.08(16) . .
B10 B9 B12 B11 -37.29(15) . .
B4 B9 B12 B7 -0.2(2) . .
B3 B9 B12 B7 -64.02(19) . .
Cl8 B9 B12 B7 147.92(15) . .
B8 B9 B12 B7 37.40(15) . .
B10 B9 B12 B7 -100.96(17) . .
C6S C1S C2S C3S 0.0(5) . .
C1S C2S C3S C4S -0.3(5) . .
C2S C3S C4S C5S -0.3(5) . .
C3S C4S C5S C6S 1.2(5) . .
C4S C5S C6S C1S -1.5(4) . .
C2S C1S C6S C5S 0.9(4) . .
C12S C7S C8S C9S -0.3(4) . .
C7S C8S C9S C10S -0.1(4) . .
C8S C9S C10S C11S 0.5(4) . .
C9S C10S C11S C12S -0.5(5) . .
C10S C11S C12S C7S 0.1(5) . .
C8S C7S C12S C11S 0.3(5) . .
C15S C13S C14S C15S 0.7(5) 2_566 .
C13S C14S C15S C13S -0.7(5) . 2_566
C18S C16S C17S C18S 0.3(4) 2_656 .
C16S C17S C18S C16S -0.3(4) . 2_656
C24S C19S C20S C21S 0.1(3) . .
C19S C20S C21S C22S 0.3(3) . .
C20S C21S C22S C23S -0.6(6) . .
C21S C22S C23S C24S 0.6(9) . .
C22S C23S C24S C19S -0.2(9) . .
C20S C19S C24S C23S -0.1(7) . .
C24D C19D C20D C21D -0.1(3) . .
C19D C20D C21D C22D -0.1(3) . .
C20D C21D C22D C23D 0.1(6) . .
C21D C22D C23D C24D 0.0(7) . .
C22D C23D C24D C19D -0.2(7) . .
C20D C19D C24D C23D 0.2(6) . .
